data_7713264
loop_
_publ_author_name
'Gruden, Evelin'
'Prin&#x10d;i&#x10d;, Gri&#x161;a Grigorij'
'Ho&#x10d;evar, Jan'
'Iskra, Jernej'
'Kv&#xed;&#x10d;ala, Jaroslav'
'Tav&#x10d;ar, Ga&#x161;per'

_publ_section_title
;
 From cyclic (alkyl)(amino)carbene (CAAC) precursors to fluorinating
 reagents. Experimental and theoretical study.
;
_journal_name_full 'Dalton transactions (Cambridge, England : 2003)'
_journal_paper_doi 10.1039/d3dt01476b
_journal_year 2023
_chemical_formula_moiety 'C20 H32 F N'
_chemical_formula_sum 'C20 H32 F N'
_chemical_formula_weight 305.46
_chemical_properties_physical Moisture-sensitive
_space_group_crystal_system monoclinic
_space_group_IT_number 14
_space_group_name_Hall '-P 2ybc'
_space_group_name_H-M_alt 'P 1 21/c 1'
_atom_sites_solution_hydrogens geom
_atom_sites_solution_primary dual
_audit_creation_date 2023-04-11
_audit_creation_method
;
Olex2 1.5-ac5-024
(compiled 2022.04.12 svn.rca3783a0 for Rigaku Oxford Diffraction, GUI svn.r6498)
;
_audit_update_record
;
2023-05-16 deposited with the CCDC.	2023-06-20 downloaded from the CCDC.
;
_cell_angle_alpha 90
_cell_angle_beta 106.4960(10)
_cell_angle_gamma 90
_cell_formula_units_Z 4
_cell_length_a 12.33810(10)
_cell_length_b 12.42200(10)
_cell_length_c 12.3701(2)
_cell_measurement_reflns_used 22440
_cell_measurement_temperature 150.00(10)
_cell_measurement_theta_max 76.3070
_cell_measurement_theta_min 3.5370
_cell_volume 1817.85(4)
_computing_cell_refinement 'CrysAlisPro 1.171.42.88a (Rigaku OD, 2023)'
_computing_data_collection 'CrysAlisPro 1.171.42.88a (Rigaku OD, 2023)'
_computing_data_reduction 'CrysAlisPro 1.171.42.88a (Rigaku OD, 2023)'
_computing_molecular_graphics 'Olex2 1.5-ac5-024 (Dolomanov et al., 2009)'
_computing_publication_material 'Olex2 1.5-ac5-024 (Dolomanov et al., 2009)'
_computing_structure_refinement 'SHELXL 2016/6 (Sheldrick, 2015)'
_computing_structure_solution 'SHELXT  (Sheldrick, 2015)'
_diffrn_ambient_environment N~2~
_diffrn_ambient_temperature 150.00(10)
_diffrn_detector 'CCD plate'
_diffrn_detector_area_resol_mean 10.6426
_diffrn_detector_type Atlas
_diffrn_measured_fraction_theta_full 1.000
_diffrn_measured_fraction_theta_max 0.994
_diffrn_measurement_details
;
List of Runs (angles in degrees, time in seconds):

  # Type    Start    End  Width  t~exp~   \w     \q     \k     \f   Frames
#--------------------------------------------------------------------------
  1  \w     -6.00  24.00   1.00    3.12    --  -40.98  77.00   0.00   30
  2  \w    -64.00  30.00   1.00    3.12    --  -40.98  57.00-120.00   94
  3  \w    -74.00 -44.00   1.00    3.12    --  -40.98  77.00   0.00   30
  4  \w   -109.00 -18.00   1.00    3.12    --  -40.98 -57.00  90.00   91
  5  \w    -20.00  74.00   1.00    3.12    --   40.98 -77.00 -30.00   94
  6  \w     79.00 165.00   1.00   12.46    --  103.58  45.00   0.00   86
  7  \w     32.00  95.00   1.00   12.46    --  103.58 -45.00-180.00   63
  8  \w     92.00 119.00   1.00   12.46    --  103.58 -80.00 -89.12   27
  9  \w    106.00 177.00   1.00   12.46    --  103.58  77.00-150.00   71
 10  \w    102.00 130.00   1.00   12.46    --  103.58 -80.00 -47.70   28
 11  \w     90.00 173.00   1.00   12.46    --  103.58  45.00 -60.00   83
 12  \w    104.00 163.00   1.00   12.46    --  103.58  77.00-120.00   59
 13  \w     91.00 117.00   1.00   12.46    --  103.58  61.00-180.00   26
 14  \w    140.00 176.00   1.00   12.46    --  103.58  61.00-180.00   36
 15  \w     31.00 125.00   1.00   12.46    --  103.58 -80.00  12.23   94
 16  \w     76.00 101.00   1.00   12.46    --  103.58 -77.00  90.00   25
 17  \w     33.00  84.00   1.00   12.46    --  103.58 -80.00 -47.70   51
 18  \w     80.00 107.00   1.00   12.46    --  103.58 -80.00-124.76   27
 19  \w     78.00 103.00   1.00   12.46    --  103.58 -77.00  60.00   25
 20  \w     30.00  94.00   1.00   12.46    --  103.58 -77.00 120.00   64
 21  \w     27.00 117.00   1.00   12.46    --  103.58 -80.00 173.00   90
 22  \w     43.00  86.00   1.00   12.46    --  112.00 -56.00-168.00   43
 23  \w    -92.00 -14.00   1.00    3.12    --  -41.23 -57.00 -30.00   78
 24  \w    -74.00 -13.00   1.00    3.12    --  -41.23 -57.00 150.00   61
 25  \w   -114.00 -79.00   1.00    3.12    --  -41.23 -57.00 150.00   35
 26  \w   -113.00 -14.00   1.00    3.12    --  -41.23 -57.00 -90.00   99
 27  \w     10.00  40.00   1.00    3.12    --   41.23  76.00 -75.45   30
 28  \w     13.00  40.00   1.00    3.12    --   41.23  79.00 -30.13   27
 29  \w      8.00  40.00   1.00    3.12    --   41.23  80.00  67.44   32
 30  \w      9.00  41.00   1.00    3.12    --   41.23  80.00-127.42   32
 31  \w    -12.00  63.00   1.00    3.12    --   41.23 -77.00 120.00   75
 32  \w      9.00  41.00   1.00    3.12    --   41.23  77.00 114.90   32
 33  \w    -31.00  31.00   1.00    3.12    --   41.23 -57.00  30.00   62
 34  \w     83.00 108.00   1.00   12.46    --  112.00  61.00-150.00   25
 35  \w     86.00 114.00   1.00   12.46    --  112.00  45.00  30.00   28
 36  \w    141.00 174.00   1.00   12.46    --  112.00  61.00-150.00   33
 37  \w     86.00 134.00   1.00   12.46    --  112.00  45.00  90.00   48
 38  \w    140.00 178.00   1.00   12.46    --  112.00  56.00 -26.00   38
 39  \w     83.00 174.00   1.00   12.46    --  112.00  61.00 -90.00   91
 40  \w     86.00 144.00   1.00   12.46    --  112.00  45.00-120.00   58
 41  \w     35.00  74.00   1.00   12.46    --  112.00 -80.00  -3.09   39
 42  \w    133.00 166.00   1.00   12.46    --  112.00  45.00 -30.00   33
 43  \w    116.00 178.00   1.00   12.46    --  112.00  61.00 -60.00   62
 44  \w     84.00 126.00   1.00   12.46    --  112.00  56.00 -26.00   42
 45  \w     83.00 108.00   1.00   12.46    --  112.00  61.00 -60.00   25
 46  \w     39.00 118.00   1.00   12.46    --  112.00 -80.00 143.87   79
 47  \w     83.00 172.00   1.00   12.46    --  112.00  61.00 120.00   89
 48  \w     83.00 108.00   1.00   12.46    --  112.00  61.00  30.00   25
 49  \w    120.00 177.00   1.00   12.46    --  112.00  61.00  30.00   57
 50  \w     83.00 133.00   1.00   12.46    --  112.00  61.00-180.00   50
 51  \w    140.00 170.00   1.00   12.46    --  112.00  61.00-180.00   30
 52  \w     83.00 109.00   1.00   12.46    --  112.00  61.00  60.00   26
 53  \w     86.00 111.00   1.00   12.46    --  112.00  45.00 -30.00   25
 54  \w    121.00 147.00   1.00   12.46    --  112.00  45.00-180.00   26
 55  \w    120.00 178.00   1.00   12.46    --  112.00  61.00   0.00   58
 56  \w     86.00 158.00   1.00   12.46    --  112.00  45.00-150.00   72
 57  \w     35.00 130.00   1.00   12.46    --  112.00 -78.00 -40.78   95
 58  \w     83.00 109.00   1.00   12.46    --  112.00  61.00   0.00   26
 59  \w     89.00 142.00   1.00   12.46    --  112.00  45.00 -90.00   53
 60  \w     39.00  82.00   1.00   12.46    --  112.00 -77.00-180.00   43
 61  \w     98.00 143.00   1.00   12.46    --  112.00 -77.00-180.00   45
 62  \w     41.00 129.00   1.00   12.46    --  112.00 -45.00   0.00   88
 63  \w     94.00 122.00   1.00   12.46    --  112.00 -56.00-168.00   28
;
_diffrn_measurement_device 'four-circle diffractometer'
_diffrn_measurement_device_type 'New Gemini, Dual, Cu at home/near, Atlas'
_diffrn_measurement_method '\w scans'
_diffrn_orient_matrix_type 'CrysAlisPro convention (1999,Acta A55,543-557)'
_diffrn_orient_matrix_UB_11 -0.0962935000
_diffrn_orient_matrix_UB_12 0.0635811000
_diffrn_orient_matrix_UB_13 -0.0815797000
_diffrn_orient_matrix_UB_21 -0.0863163000
_diffrn_orient_matrix_UB_22 -0.0828442000
_diffrn_orient_matrix_UB_23 0.0177205000
_diffrn_orient_matrix_UB_31 -0.0153452000
_diffrn_orient_matrix_UB_32 0.0669221000
_diffrn_orient_matrix_UB_33 0.0994782000
_diffrn_radiation_monochromator graphite
_diffrn_radiation_probe x-ray
_diffrn_radiation_type 'Cu K\a'
_diffrn_radiation_wavelength 1.54184
_diffrn_reflns_av_unetI/netI 0.0083
_diffrn_reflns_Laue_measured_fraction_full 1.000
_diffrn_reflns_Laue_measured_fraction_max 0.994
_diffrn_reflns_limit_h_max 15
_diffrn_reflns_limit_h_min -15
_diffrn_reflns_limit_k_max 15
_diffrn_reflns_limit_k_min -15
_diffrn_reflns_limit_l_max 15
_diffrn_reflns_limit_l_min -14
_diffrn_reflns_number 4451
_diffrn_reflns_point_group_measured_fraction_full 1.000
_diffrn_reflns_point_group_measured_fraction_max 0.994
_diffrn_reflns_theta_full 70.000
_diffrn_reflns_theta_max 76.382
_diffrn_reflns_theta_min 3.736
_diffrn_source 'fine-focus sealed X-ray tube'
_diffrn_source_type 'Enhance (Cu) X-ray Source'
_exptl_absorpt_coefficient_mu 0.548
_exptl_absorpt_correction_T_max 0.902
_exptl_absorpt_correction_T_min 0.858
_exptl_absorpt_correction_type analytical
_exptl_absorpt_process_details
;
CrysAlisPro 1.171.42.88a (Rigaku Oxford Diffraction, 2023)
Analytical numeric absorption correction using a multifaceted crystal
model based on expressions derived by R.C. Clark & J.S. Reid.
(Clark, R. C. & Reid, J. S. (1995). Acta Cryst. A51, 887-897)
Empirical absorption correction using spherical harmonics,
implemented in SCALE3 ABSPACK scaling algorithm.
;
_exptl_crystal_colour colourless
_exptl_crystal_colour_primary colourless
_exptl_crystal_density_diffrn 1.116
_exptl_crystal_description block
_exptl_crystal_F_000 672
_exptl_crystal_recrystallization_method 'Re-crystallisation from solvent: acetonitrile'
_exptl_crystal_size_max 0.34
_exptl_crystal_size_mid 0.307
_exptl_crystal_size_min 0.226
_refine_diff_density_max 0.369
_refine_diff_density_min -0.218
_refine_diff_density_rms 0.041
_refine_ls_extinction_method none
_refine_ls_goodness_of_fit_ref 1.080
_refine_ls_hydrogen_treatment constr
_refine_ls_matrix_type full
_refine_ls_number_parameters 208
_refine_ls_number_reflns 4451
_refine_ls_number_restraints 0
_refine_ls_restrained_S_all 1.080
_refine_ls_R_factor_all 0.0441
_refine_ls_R_factor_gt 0.0414
_refine_ls_shift/su_max 0.000
_refine_ls_shift/su_mean 0.000
_refine_ls_structure_factor_coef Fsqd
_refine_ls_weighting_details 'w=1/[\s^2^(Fo^2^)+(0.0777P)^2^+0.2618P] where P=(Fo^2^+2Fc^2^)/3'
_refine_ls_weighting_scheme calc
_refine_ls_wR_factor_gt 0.1158
_refine_ls_wR_factor_ref 0.1182
_reflns_Friedel_coverage 0.000
_reflns_number_gt 4089
_reflns_number_total 4451
_reflns_threshold_expression 'I > 2\s(I)'
_twin_special_details
;
Component 2 rotated by 179.9965\% 
around [-0.27 -0.00 0.96] (reciprocal) or [-0.00 0.00 1.00] (direct)
;
_cod_data_source_file d3dt01476b2.cif
_cod_data_source_block exp_910_605_mecaach+h2f3-_csf_twin1_hklf4
_cod_database_code 7713264
_shelx_shelxl_version_number 2016/6
_chemical_oxdiff_formula 'C20 H30 N F'
_shelx_space_group_comment
;
The symmetry employed for this shelxl refinement is uniquely defined
by the following loop, which should always be used as a source of
symmetry information in preference to the above space-group names.
They are only intended as comments.
;
_shelx_estimated_absorpt_t_max 0.886
_shelx_estimated_absorpt_t_min 0.836
_olex2_refinement_description
;
1. Twinned data refinement
 Scales: 0.7790(15)
 0.2210(15)
2. Fixed Uiso
 At 1.2 times of:
  All C(H) groups, All C(H,H) groups
 At 1.5 times of:
  All C(H,H,H) groups
3.a Ternary CH refined with riding coordinates:
 C2(H2), C16(H16), C19(H19)
3.b Secondary CH2 refined with riding coordinates:
 C4(H4A,H4B)
3.c Aromatic/amide H refined with riding coordinates:
 C12(H12), C13(H13), C14(H14)
3.d Idealised Me refined as rotating group:
 C6(H6A,H6B,H6C), C7(H7A,H7B,H7C), C8(H8A,H8B,H8C), C9(H9A,H9B,H9C), C17(H17A,
 H17B,H17C), C18(H18A,H18B,H18C), C20(H20A,H20B,H20C), C21(H21A,H21B,H21C)
;
_olex2_submission_special_instructions 'No special instructions were received'
_oxdiff_exptl_absorpt_empirical_details
;
Empirical correction (ABSPACK) includes:
- Absorption correction using spherical harmonics
- Frame scaling
;
_oxdiff_exptl_absorpt_empirical_full_max 1.229
_oxdiff_exptl_absorpt_empirical_full_min 0.878
_oxdiff_twin_integration_method simultaneous
_oxdiff_twin_items 2

loop_
_space_group_symop_operation_xyz
'x, y, z'
'-x, y+1/2, -z+1/2'
'-x, -y, -z'
'x, -y-1/2, z-1/2'

loop_
_atom_site_label
_atom_site_type_symbol
_atom_site_fract_x
_atom_site_fract_y
_atom_site_fract_z
_atom_site_U_iso_or_equiv
_atom_site_adp_type
_atom_site_occupancy
_atom_site_site_symmetry_order
_atom_site_calc_flag
_atom_site_refinement_flags_posn
_atom_site_refinement_flags_adp
_atom_site_refinement_flags_occupancy
_atom_site_disorder_assembly
_atom_site_disorder_group
F1 F 0.43763(6) 0.39845(6) 0.38609(7) 0.0343(2) Uani 1 1 d . . . . .
N1 N 0.27111(7) 0.39555(7) 0.44181(8) 0.0185(2) Uani 1 1 d . . . . .
C2 C 0.38746(9) 0.37625(9) 0.47652(9) 0.0217(2) Uani 1 1 d . . . . .
H2 H 0.424404 0.421053 0.544105 0.026 Uiso 1 1 calc R U . . .
C3 C 0.40242(10) 0.25592(9) 0.50622(10) 0.0252(3) Uani 1 1 d . . . . .
C4 C 0.29185(10) 0.20892(9) 0.42941(10) 0.0256(2) Uani 1 1 d . . . . .
H4A H 0.269485 0.144229 0.464632 0.031 Uiso 1 1 calc R U . . .
H4B H 0.302105 0.188043 0.355704 0.031 Uiso 1 1 calc R U . . .
C5 C 0.20014(9) 0.29663(8) 0.41307(9) 0.0202(2) Uani 1 1 d . . . . .
C6 C 0.50691(11) 0.20676(12) 0.48211(13) 0.0359(3) Uani 1 1 d . . . . .
H6A H 0.501495 0.215512 0.402011 0.054 Uiso 1 1 calc R U . . .
H6B H 0.511230 0.129977 0.501061 0.054 Uiso 1 1 calc R U . . .
H6C H 0.574919 0.243303 0.527816 0.054 Uiso 1 1 calc R U . . .
C7 C 0.41205(11) 0.23988(11) 0.63176(10) 0.0310(3) Uani 1 1 d . . . . .
H7A H 0.484232 0.269182 0.677594 0.047 Uiso 1 1 calc R U . . .
H7B H 0.408355 0.162868 0.647539 0.047 Uiso 1 1 calc R U . . .
H7C H 0.349697 0.277357 0.650211 0.047 Uiso 1 1 calc R U . . .
C8 C 0.12286(10) 0.29639(10) 0.29206(10) 0.0263(3) Uani 1 1 d . . . . .
H8A H 0.070982 0.357777 0.281272 0.039 Uiso 1 1 calc R U . . .
H8B H 0.079296 0.229312 0.278003 0.039 Uiso 1 1 calc R U . . .
H8C H 0.168781 0.301942 0.239365 0.039 Uiso 1 1 calc R U . . .
C9 C 0.12403(10) 0.28305(10) 0.49079(11) 0.0275(3) Uani 1 1 d . . . . .
H9A H 0.170988 0.275432 0.568909 0.041 Uiso 1 1 calc R U . . .
H9B H 0.077123 0.218625 0.468675 0.041 Uiso 1 1 calc R U . . .
H9C H 0.075307 0.346411 0.484510 0.041 Uiso 1 1 calc R U . . .
C10 C 0.22829(8) 0.50375(8) 0.43135(9) 0.0186(2) Uani 1 1 d . . . . .
C11 C 0.21006(9) 0.55565(9) 0.52663(9) 0.0208(2) Uani 1 1 d . . . . .
C12 C 0.17086(10) 0.66163(10) 0.51595(10) 0.0258(2) Uani 1 1 d . . . . .
H12 H 0.158278 0.696598 0.579619 0.031 Uiso 1 1 calc R U . . .
C13 C 0.14991(11) 0.71697(10) 0.41542(11) 0.0297(3) Uani 1 1 d . . . . .
H13 H 0.122330 0.788763 0.409682 0.036 Uiso 1 1 calc R U . . .
C14 C 0.16958(10) 0.66652(10) 0.32308(10) 0.0271(3) Uani 1 1 d . . . . .
H14 H 0.155686 0.704853 0.254029 0.033 Uiso 1 1 calc R U . . .
C15 C 0.20926(9) 0.56094(9) 0.32855(9) 0.0217(2) Uani 1 1 d . . . . .
C16 C 0.23597(9) 0.50291(9) 0.64235(9) 0.0222(2) Uani 1 1 d . . . . .
H16 H 0.256065 0.425938 0.634201 0.027 Uiso 1 1 calc R U . . .
C17 C 0.13373(11) 0.50495(10) 0.68974(11) 0.0295(3) Uani 1 1 d . . . . .
H17A H 0.115232 0.579676 0.702744 0.044 Uiso 1 1 calc R U . . .
H17B H 0.151872 0.465230 0.761089 0.044 Uiso 1 1 calc R U . . .
H17C H 0.068796 0.471256 0.635639 0.044 Uiso 1 1 calc R U . . .
C18 C 0.33791(10) 0.55729(11) 0.72509(10) 0.0312(3) Uani 1 1 d . . . . .
H18A H 0.402186 0.556846 0.693313 0.047 Uiso 1 1 calc R U . . .
H18B H 0.358074 0.517986 0.796727 0.047 Uiso 1 1 calc R U . . .
H18C H 0.318580 0.631772 0.738063 0.047 Uiso 1 1 calc R U . . .
C19 C 0.23454(10) 0.51565(9) 0.22373(9) 0.0240(2) Uani 1 1 d . . . . .
H19 H 0.257438 0.438644 0.238891 0.029 Uiso 1 1 calc R U . . .
C20 C 0.33289(11) 0.57602(11) 0.19853(12) 0.0335(3) Uani 1 1 d . . . . .
H20A H 0.312514 0.651960 0.183717 0.050 Uiso 1 1 calc R U . . .
H20B H 0.348959 0.544242 0.132221 0.050 Uiso 1 1 calc R U . . .
H20C H 0.400102 0.570487 0.263539 0.050 Uiso 1 1 calc R U . . .
C21 C 0.12992(12) 0.51913(11) 0.12049(11) 0.0330(3) Uani 1 1 d . . . . .
H21A H 0.109173 0.594223 0.100581 0.049 Uiso 1 1 calc R U . . .
H21B H 0.066853 0.482304 0.138272 0.049 Uiso 1 1 calc R U . . .
H21C H 0.147035 0.483093 0.056788 0.049 Uiso 1 1 calc R U . . .

loop_
_atom_site_aniso_label
_atom_site_aniso_U_11
_atom_site_aniso_U_22
_atom_site_aniso_U_33
_atom_site_aniso_U_23
_atom_site_aniso_U_13
_atom_site_aniso_U_12
F1 0.0267(4) 0.0410(4) 0.0405(4) 0.0126(3) 0.0181(3) 0.0059(3)
N1 0.0167(4) 0.0168(4) 0.0215(4) -0.0009(3) 0.0048(3) -0.0006(3)
C2 0.0189(5) 0.0235(5) 0.0227(5) 0.0015(4) 0.0059(4) 0.0003(4)
C3 0.0235(5) 0.0237(5) 0.0276(6) 0.0011(5) 0.0061(4) 0.0044(4)
C4 0.0269(5) 0.0194(5) 0.0290(6) -0.0007(4) 0.0057(5) 0.0024(4)
C5 0.0205(5) 0.0172(5) 0.0224(5) -0.0017(4) 0.0054(4) -0.0016(4)
C6 0.0285(6) 0.0370(7) 0.0421(7) 0.0024(6) 0.0098(5) 0.0125(5)
C7 0.0317(6) 0.0314(6) 0.0269(6) 0.0062(5) 0.0033(5) 0.0043(5)
C8 0.0248(5) 0.0265(6) 0.0243(6) -0.0039(4) 0.0016(4) -0.0031(4)
C9 0.0269(6) 0.0280(6) 0.0303(6) -0.0013(5) 0.0124(5) -0.0074(5)
C10 0.0157(4) 0.0176(5) 0.0219(5) -0.0007(4) 0.0045(4) -0.0006(4)
C11 0.0181(5) 0.0208(5) 0.0228(5) -0.0010(4) 0.0046(4) -0.0007(4)
C12 0.0271(5) 0.0231(6) 0.0271(6) -0.0043(4) 0.0075(4) 0.0034(4)
C13 0.0333(6) 0.0204(5) 0.0346(7) 0.0006(5) 0.0082(5) 0.0066(4)
C14 0.0294(6) 0.0240(6) 0.0266(6) 0.0058(5) 0.0059(5) 0.0038(4)
C15 0.0196(5) 0.0214(5) 0.0233(5) 0.0006(4) 0.0049(4) -0.0003(4)
C16 0.0240(5) 0.0226(5) 0.0204(5) -0.0012(4) 0.0065(4) 0.0015(4)
C17 0.0312(6) 0.0311(6) 0.0297(6) 0.0005(5) 0.0140(5) 0.0013(5)
C18 0.0284(6) 0.0373(7) 0.0248(6) -0.0029(5) 0.0029(5) -0.0014(5)
C19 0.0276(5) 0.0231(5) 0.0213(5) 0.0025(4) 0.0072(4) 0.0020(4)
C20 0.0364(7) 0.0315(6) 0.0376(7) 0.0063(5) 0.0185(5) 0.0014(5)
C21 0.0392(7) 0.0342(6) 0.0216(6) 0.0017(5) 0.0022(5) 0.0030(5)

loop_
_atom_type_symbol
_atom_type_description
_atom_type_scat_dispersion_real
_atom_type_scat_dispersion_imag
_atom_type_scat_source
C C 0.0181 0.0091 'International Tables Vol C Tables 4.2.6.8 and 6.1.1.4'
H H 0.0000 0.0000 'International Tables Vol C Tables 4.2.6.8 and 6.1.1.4'
F F 0.0727 0.0534 'International Tables Vol C Tables 4.2.6.8 and 6.1.1.4'
N N 0.0311 0.0180 'International Tables Vol C Tables 4.2.6.8 and 6.1.1.4'

loop_
_exptl_crystal_face_index_h
_exptl_crystal_face_index_k
_exptl_crystal_face_index_l
_exptl_crystal_face_perp_dist
-7 -1 -1 0.1118
3 4 6 0.1507
8 -2 -2 0.1176
6 -3 -5 0.1672
7 0 1 0.1080
2 5 -6 0.1573
-2 -6 5 0.1553
1 -8 -2 0.1917
2 -6 -6 0.1518
-3 5 6 0.1467
-7 0 -1 0.1062
5 -6 -1 0.1664
7 3 -4 0.1406
-7 -4 3 0.1601
0 6 5 0.1528
-3 -6 -3 0.1860
-3 5 -5 0.1632
-1 8 1 0.1996

loop_
_geom_angle_atom_site_label_1
_geom_angle_atom_site_label_2
_geom_angle_atom_site_label_3
_geom_angle
_geom_angle_site_symmetry_1
_geom_angle_site_symmetry_3
_geom_angle_publ_flag
C2 N1 C5 114.46(8) . . ?
C2 N1 C10 120.51(8) . . ?
C10 N1 C5 124.97(8) . . ?
F1 C2 H2 110.2 . . ?
F1 C2 C3 108.69(9) . . ?
N1 C2 F1 110.89(9) . . ?
N1 C2 H2 110.2 . . ?
N1 C2 C3 106.46(9) . . ?
C3 C2 H2 110.2 . . ?
C2 C3 C4 101.30(9) . . ?
C6 C3 C2 113.08(10) . . ?
C6 C3 C4 112.11(10) . . ?
C6 C3 C7 108.52(10) . . ?
C7 C3 C2 109.70(10) . . ?
C7 C3 C4 112.04(10) . . ?
C3 C4 H4A 110.2 . . ?
C3 C4 H4B 110.2 . . ?
C3 C4 C5 107.56(9) . . ?
H4A C4 H4B 108.5 . . ?
C5 C4 H4A 110.2 . . ?
C5 C4 H4B 110.2 . . ?
N1 C5 C4 101.04(8) . . ?
N1 C5 C8 113.28(9) . . ?
N1 C5 C9 111.34(9) . . ?
C8 C5 C4 110.93(9) . . ?
C8 C5 C9 106.92(9) . . ?
C9 C5 C4 113.43(9) . . ?
C3 C6 H6A 109.5 . . ?
C3 C6 H6B 109.5 . . ?
C3 C6 H6C 109.5 . . ?
H6A C6 H6B 109.5 . . ?
H6A C6 H6C 109.5 . . ?
H6B C6 H6C 109.5 . . ?
C3 C7 H7A 109.5 . . ?
C3 C7 H7B 109.5 . . ?
C3 C7 H7C 109.5 . . ?
H7A C7 H7B 109.5 . . ?
H7A C7 H7C 109.5 . . ?
H7B C7 H7C 109.5 . . ?
C5 C8 H8A 109.5 . . ?
C5 C8 H8B 109.5 . . ?
C5 C8 H8C 109.5 . . ?
H8A C8 H8B 109.5 . . ?
H8A C8 H8C 109.5 . . ?
H8B C8 H8C 109.5 . . ?
C5 C9 H9A 109.5 . . ?
C5 C9 H9B 109.5 . . ?
C5 C9 H9C 109.5 . . ?
H9A C9 H9B 109.5 . . ?
H9A C9 H9C 109.5 . . ?
H9B C9 H9C 109.5 . . ?
C11 C10 N1 119.48(10) . . ?
C11 C10 C15 119.58(10) . . ?
C15 C10 N1 120.87(10) . . ?
C10 C11 C16 123.07(10) . . ?
C12 C11 C10 118.89(10) . . ?
C12 C11 C16 117.99(10) . . ?
C11 C12 H12 119.1 . . ?
C13 C12 C11 121.77(11) . . ?
C13 C12 H12 119.1 . . ?
C12 C13 H13 120.4 . . ?
C12 C13 C14 119.12(11) . . ?
C14 C13 H13 120.4 . . ?
C13 C14 H14 119.1 . . ?
C13 C14 C15 121.82(11) . . ?
C15 C14 H14 119.1 . . ?
C10 C15 C19 123.82(10) . . ?
C14 C15 C10 118.78(10) . . ?
C14 C15 C19 117.35(10) . . ?
C11 C16 H16 108.0 . . ?
C11 C16 C17 112.07(9) . . ?
C11 C16 C18 110.55(9) . . ?
C17 C16 H16 108.0 . . ?
C18 C16 H16 108.0 . . ?
C18 C16 C17 110.17(10) . . ?
C16 C17 H17A 109.5 . . ?
C16 C17 H17B 109.5 . . ?
C16 C17 H17C 109.5 . . ?
H17A C17 H17B 109.5 . . ?
H17A C17 H17C 109.5 . . ?
H17B C17 H17C 109.5 . . ?
C16 C18 H18A 109.5 . . ?
C16 C18 H18B 109.5 . . ?
C16 C18 H18C 109.5 . . ?
H18A C18 H18B 109.5 . . ?
H18A C18 H18C 109.5 . . ?
H18B C18 H18C 109.5 . . ?
C15 C19 H19 108.0 . . ?
C15 C19 C20 110.95(10) . . ?
C15 C19 C21 111.71(10) . . ?
C20 C19 H19 108.0 . . ?
C20 C19 C21 110.12(10) . . ?
C21 C19 H19 108.0 . . ?
C19 C20 H20A 109.5 . . ?
C19 C20 H20B 109.5 . . ?
C19 C20 H20C 109.5 . . ?
H20A C20 H20B 109.5 . . ?
H20A C20 H20C 109.5 . . ?
H20B C20 H20C 109.5 . . ?
C19 C21 H21A 109.5 . . ?
C19 C21 H21B 109.5 . . ?
C19 C21 H21C 109.5 . . ?
H21A C21 H21B 109.5 . . ?
H21A C21 H21C 109.5 . . ?
H21B C21 H21C 109.5 . . ?

loop_
_geom_bond_atom_site_label_1
_geom_bond_atom_site_label_2
_geom_bond_distance
_geom_bond_site_symmetry_2
_geom_bond_publ_flag
F1 C2 1.4505(13) . ?
N1 C2 1.3974(13) . ?
N1 C5 1.4921(13) . ?
N1 C10 1.4365(13) . ?
C2 H2 1.0000 . ?
C2 C3 1.5377(15) . ?
C3 C4 1.5390(16) . ?
C3 C6 1.5304(16) . ?
C3 C7 1.5365(17) . ?
C4 H4A 0.9900 . ?
C4 H4B 0.9900 . ?
C4 C5 1.5422(15) . ?
C5 C8 1.5295(15) . ?
C5 C9 1.5320(15) . ?
C6 H6A 0.9800 . ?
C6 H6B 0.9800 . ?
C6 H6C 0.9800 . ?
C7 H7A 0.9800 . ?
C7 H7B 0.9800 . ?
C7 H7C 0.9800 . ?
C8 H8A 0.9800 . ?
C8 H8B 0.9800 . ?
C8 H8C 0.9800 . ?
C9 H9A 0.9800 . ?
C9 H9B 0.9800 . ?
C9 H9C 0.9800 . ?
C10 C11 1.4164(15) . ?
C10 C15 1.4167(15) . ?
C11 C12 1.3957(16) . ?
C11 C16 1.5233(15) . ?
C12 H12 0.9500 . ?
C12 C13 1.3796(18) . ?
C13 H13 0.9500 . ?
C13 C14 1.3834(18) . ?
C14 H14 0.9500 . ?
C14 C15 1.3948(16) . ?
C15 C19 1.5247(15) . ?
C16 H16 1.0000 . ?
C16 C17 1.5348(16) . ?
C16 C18 1.5345(16) . ?
C17 H17A 0.9800 . ?
C17 H17B 0.9800 . ?
C17 H17C 0.9800 . ?
C18 H18A 0.9800 . ?
C18 H18B 0.9800 . ?
C18 H18C 0.9800 . ?
C19 H19 1.0000 . ?
C19 C20 1.5319(17) . ?
C19 C21 1.5372(16) . ?
C20 H20A 0.9800 . ?
C20 H20B 0.9800 . ?
C20 H20C 0.9800 . ?
C21 H21A 0.9800 . ?
C21 H21B 0.9800 . ?
C21 H21C 0.9800 . ?

loop_
_twin_individual_id
_twin_individual_mass_fraction_refined
_oxdiff_twin_reflns_isolated
_oxdiff_twin_reflns_overlapped
_twin_individual_twin_lattice_type
_twin_individual_twin_matrix_11
_twin_individual_twin_matrix_12
_twin_individual_twin_matrix_13
_twin_individual_twin_matrix_21
_twin_individual_twin_matrix_22
_twin_individual_twin_matrix_23
_twin_individual_twin_matrix_31
_twin_individual_twin_matrix_32
_twin_individual_twin_matrix_33
1 0.7790(15) 21890 13047 ref 1.0000 0.0000 0.0000 0.0000 1.0000 0.0000 0.0000 0.0000 1.0000
2 0.2210(15) 0 13047 nmt -0.9996 -0.0004 -0.5672 0.0001 -1.0005 0.0006 -0.0014 0.0005 0.9991

loop_
_exptl_oxdiff_crystal_face_indexfrac_h
_exptl_oxdiff_crystal_face_indexfrac_k
_exptl_oxdiff_crystal_face_indexfrac_l
_exptl_oxdiff_crystal_face_x
_exptl_oxdiff_crystal_face_y
_exptl_oxdiff_crystal_face_z
-7.2032 -0.5993 -1.2658 0.7588 0.6490 -0.0555
2.6801 3.5382 5.6581 -0.4947 -0.4242 0.7585
7.8520 -1.5810 -2.1159 -0.6840 -0.5843 -0.4368
6.4029 -3.4346 -5.0822 -0.4203 -0.3582 -0.8337
7.4390 0.2465 0.7246 -0.7598 -0.6497 -0.0256
2.0995 5.3772 -5.9687 0.6266 -0.7325 -0.2661
-1.6047 -6.4474 4.8157 -0.6483 0.7580 0.0722
1.2787 -7.6533 -2.4491 -0.4099 0.4803 -0.7754
2.4960 -5.5398 -5.7633 -0.1224 0.1414 -0.9824
-2.6201 5.1289 6.1257 0.0787 -0.0902 0.9928
-7.2035 0.3855 -1.2942 0.8237 0.5669 0.0076
5.2983 -6.0436 -1.3493 -0.7844 0.0194 -0.6200
6.9700 3.2103 -4.2146 -0.1232 -0.9423 -0.3114
-6.7409 -4.1612 3.1375 0.1286 0.9822 0.1371
-0.3235 5.7732 5.4573 -0.0470 -0.3536 0.9342
-2.7670 -6.4757 -2.9481 0.0952 0.7231 -0.6842
-2.8592 4.7507 -4.7681 0.9664 -0.2313 -0.1125
-0.6535 8.0111 0.7829 0.5084 -0.5934 0.6240
